data_1100818
loop_
_publ_author_name
'Li, Xiao-Fang'
'Li, Yang-Guo'
'Li, Yue-Sheng'
'Chen, Yan-Xiang'
'Hu, Ning-Hai'

_publ_section_title
;
 Copolymerization of Ethylene with Methyl Methacrylate with Neutral
 Nickel(II) Complexes Bearing \b-Ketoiminato Chelate Ligands
;
_journal_issue 10
_journal_name_full Organometallics
_journal_page_first 2502
_journal_page_last 2510
_journal_paper_doi 10.1021/om049080w
_journal_volume 24
_journal_year 2005
_chemical_formula_sum 'C41 H41 F3 N Ni O P'
_chemical_formula_weight 710.43
_space_group_IT_number 14
_symmetry_cell_setting monoclinic
_symmetry_space_group_name_Hall '-P 2ybc'
_symmetry_space_group_name_H-M 'P 1 21/c 1'
_atom_sites_solution_hydrogens geom
_atom_sites_solution_primary direct
_atom_sites_solution_secondary difmap
_cell_angle_alpha 90.00
_cell_angle_beta 96.70(3)
_cell_angle_gamma 90.00
_cell_formula_units_Z 4
_cell_length_a 9.299(3)
_cell_length_b 21.609(6)
_cell_length_c 18.370(13)
_cell_measurement_reflns_used 34
_cell_measurement_temperature 293(2)
_cell_measurement_theta_max 12.30
_cell_measurement_theta_min 5.21
_cell_volume 3666(3)
_diffrn_ambient_temperature 293(2)
_diffrn_detector_area_resol_mean ?
_diffrn_measurement_device_type 'Siemens P4'
_diffrn_measurement_method '\w scans'
_diffrn_radiation_monochromator graphite
_diffrn_radiation_source 'fine-focus sealed tube'
_diffrn_radiation_type MoK\a
_diffrn_radiation_wavelength 0.71073
_diffrn_reflns_av_R_equivalents 0.0377
_diffrn_reflns_av_sigmaI/netI 0.0867
_diffrn_reflns_limit_h_max 11
_diffrn_reflns_limit_h_min -1
_diffrn_reflns_limit_k_max 25
_diffrn_reflns_limit_k_min -1
_diffrn_reflns_limit_l_max 21
_diffrn_reflns_limit_l_min -21
_diffrn_reflns_number 8303
_diffrn_reflns_theta_max 24.99
_diffrn_reflns_theta_min 1.46
_diffrn_standards_decay_% 0
_diffrn_standards_interval_count 97
_diffrn_standards_interval_time ?
_diffrn_standards_number 3
_exptl_absorpt_coefficient_mu 0.620
_exptl_absorpt_correction_T_max 0.5419
_exptl_absorpt_correction_T_min 0.4412
_exptl_absorpt_correction_type psi-scan
_exptl_absorpt_process_details ?
_exptl_crystal_colour brown
_exptl_crystal_density_diffrn 1.287
_exptl_crystal_density_meas ?
_exptl_crystal_density_method 'not measured'
_exptl_crystal_description tabular
_exptl_crystal_F_000 1488
_exptl_crystal_size_max 0.55
_exptl_crystal_size_mid 0.51
_exptl_crystal_size_min 0.23
_refine_ls_extinction_coef ?
_refine_ls_extinction_method none
_refine_ls_goodness_of_fit_ref 1.020
_refine_ls_hydrogen_treatment mixed
_refine_ls_matrix_type full
_refine_ls_number_parameters 438
_refine_ls_number_reflns 6407
_refine_ls_number_restraints 0
_refine_ls_restrained_S_all 1.020
_refine_ls_R_factor_all 0.1164
_refine_ls_R_factor_gt 0.0677
_refine_ls_shift/su_max 0.000
_refine_ls_shift/su_mean 0.000
_refine_ls_structure_factor_coef Fsqd
_refine_ls_weighting_details 'calc w=1/[\s^2^(Fo^2^)+(0.1000P)^2^+0.0000P] where P=(Fo^2^+2Fc^2^)/3'
_refine_ls_weighting_scheme calc
_refine_ls_wR_factor_gt 0.1763
_refine_ls_wR_factor_ref 0.1924
_reflns_number_gt 3724
_reflns_number_total 6407
_reflns_threshold_expression >2sigma(I)
_cod_depositor_comments
;
The following automatic conversions were performed:
'_symmetry_cell_setting' value 'Monoclinic' changed to 'monoclinic'
according to '/home/saulius/struct/CIF-dictionaries/cif_core.dic'
dictionary named 'cif_core.dic' version 2.4.1 from 2010-06-29.

Automatic conversion script
Id: cif_fix_enum 1527 2010-12-29 10:47:43Z saulius 
;
_cod_original_sg_symbol_H-M P2(1)/c
_cod_database_code 1100818

loop_
_symmetry_equiv_pos_as_xyz
'x, y, z'
'-x, y+1/2, -z+1/2'
'-x, -y, -z'
'x, -y-1/2, z-1/2'

loop_
_atom_site_label
_atom_site_type_symbol
_atom_site_fract_x
_atom_site_fract_y
_atom_site_fract_z
_atom_site_U_iso_or_equiv
_atom_site_adp_type
_atom_site_occupancy
_atom_site_symmetry_multiplicity
_atom_site_calc_flag
_atom_site_refinement_flags
_atom_site_disorder_assembly
_atom_site_disorder_group
Ni Ni 0.33418(6) 0.45323(3) 0.26059(4) 0.0408(2) Uani 1 1 d . . .
P P 0.17835(13) 0.52612(6) 0.22702(8) 0.0410(3) Uani 1 1 d . . .
O O 0.4340(4) 0.51268(16) 0.3237(2) 0.0535(10) Uani 1 1 d . . .
N N 0.4353(4) 0.38306(18) 0.3099(2) 0.0409(10) Uani 1 1 d . . .
C1 C 0.2648(6) 0.4123(2) 0.1710(3) 0.0480(13) Uani 1 1 d . . .
C2 C 0.3271(6) 0.4333(3) 0.1114(3) 0.0573(15) Uani 1 1 d . . .
H2 H 0.3947 0.4651 0.1176 0.057 Uiso 1 1 calc R . .
C3 C 0.2919(8) 0.4082(3) 0.0423(4) 0.079(2) Uani 1 1 d . . .
H3 H 0.3352 0.4232 0.0027 0.079 Uiso 1 1 calc R . .
C4 C 0.1922(10) 0.3611(3) 0.0327(4) 0.093(3) Uani 1 1 d . . .
H4 H 0.1695 0.3434 -0.0133 0.093 Uiso 1 1 calc R . .
C5 C 0.1266(9) 0.3402(3) 0.0908(5) 0.089(2) Uani 1 1 d . . .
H5 H 0.0575 0.3090 0.0837 0.089 Uiso 1 1 calc R . .
C6 C 0.1615(7) 0.3648(3) 0.1595(4) 0.0653(17) Uani 1 1 d . . .
H6 H 0.1166 0.3499 0.1987 0.065 Uiso 1 1 calc R . .
C7 C 0.2418(6) 0.5831(2) 0.1634(3) 0.0505(14) Uani 1 1 d . . .
C8 C 0.3889(7) 0.5929(3) 0.1683(4) 0.0676(17) Uani 1 1 d . . .
H8 H 0.4509 0.5718 0.2031 0.068 Uiso 1 1 calc R . .
C9 C 0.4449(9) 0.6347(4) 0.1208(5) 0.093(3) Uani 1 1 d . . .
H9 H 0.5443 0.6410 0.1235 0.093 Uiso 1 1 calc R . .
C10 C 0.3543(12) 0.6657(3) 0.0712(4) 0.099(3) Uani 1 1 d . . .
H10 H 0.3920 0.6932 0.0394 0.099 Uiso 1 1 calc R . .
C11 C 0.2081(11) 0.6575(3) 0.0668(4) 0.096(3) Uani 1 1 d . . .
H11 H 0.1464 0.6796 0.0327 0.096 Uiso 1 1 calc R . .
C12 C 0.1530(7) 0.6164(3) 0.1134(4) 0.0687(18) Uani 1 1 d . . .
H12 H 0.0532 0.6111 0.1109 0.069 Uiso 1 1 calc R . .
C13 C 0.1419(5) 0.5718(3) 0.3067(3) 0.0475(13) Uani 1 1 d . . .
C14 C 0.1385(7) 0.5439(3) 0.3738(3) 0.0677(17) Uani 1 1 d . . .
H14 H 0.1582 0.5018 0.3781 0.068 Uiso 1 1 calc R . .
C15 C 0.1075(7) 0.5755(4) 0.4345(4) 0.086(2) Uani 1 1 d . . .
H15 H 0.1021 0.5552 0.4787 0.086 Uiso 1 1 calc R . .
C16 C 0.0847(8) 0.6380(5) 0.4284(5) 0.099(3) Uani 1 1 d . . .
H16 H 0.0650 0.6605 0.4693 0.099 Uiso 1 1 calc R . .
C17 C 0.0902(9) 0.6667(4) 0.3652(5) 0.101(3) Uani 1 1 d . . .
H17 H 0.0769 0.7093 0.3626 0.101 Uiso 1 1 calc R . .
C18 C 0.1157(7) 0.6340(3) 0.3020(4) 0.0723(18) Uani 1 1 d . . .
H18 H 0.1148 0.6544 0.2573 0.072 Uiso 1 1 calc R . .
C19 C -0.0034(5) 0.5044(2) 0.1847(3) 0.0468(13) Uani 1 1 d . . .
C20 C -0.1188(6) 0.5003(3) 0.2263(3) 0.0633(16) Uani 1 1 d . . .
H20 H -0.1063 0.5118 0.2755 0.063 Uiso 1 1 calc R . .
C21 C -0.2517(7) 0.4794(4) 0.1949(5) 0.084(2) Uani 1 1 d . . .
H21 H -0.3285 0.4770 0.2230 0.084 Uiso 1 1 calc R . .
C22 C -0.2718(7) 0.4622(3) 0.1230(5) 0.081(2) Uani 1 1 d . . .
H22 H -0.3617 0.4477 0.1026 0.081 Uiso 1 1 calc R . .
C23 C -0.1599(6) 0.4660(3) 0.0807(3) 0.0602(16) Uani 1 1 d . . .
H23 H -0.1741 0.4549 0.0314 0.060 Uiso 1 1 calc R . .
C24 C -0.0258(6) 0.4864(3) 0.1120(3) 0.0546(15) Uani 1 1 d . . .
H24 H 0.0507 0.4880 0.0837 0.055 Uiso 1 1 calc R . .
C25 C 0.3780(6) 0.3209(2) 0.2926(3) 0.0510(14) Uani 1 1 d . . .
C26 C 0.4368(6) 0.2857(3) 0.2379(4) 0.0603(16) Uani 1 1 d . . .
C27 C 0.3755(7) 0.2290(3) 0.2222(4) 0.0734(19) Uani 1 1 d . . .
H27 H 0.4120 0.2044 0.1871 0.073 Uiso 1 1 calc R . .
C28 C 0.2611(8) 0.2067(3) 0.2566(4) 0.079(2) Uani 1 1 d . . .
H28 H 0.2211 0.1681 0.2442 0.079 Uiso 1 1 calc R . .
C29 C 0.2073(7) 0.2425(3) 0.3093(4) 0.0715(19) Uani 1 1 d . . .
H29 H 0.1304 0.2274 0.3322 0.072 Uiso 1 1 calc R . .
C30 C 0.2640(6) 0.3003(2) 0.3294(3) 0.0524(14) Uani 1 1 d . . .
C31 C 0.5601(7) 0.3105(3) 0.1989(4) 0.0670(17) Uani 1 1 d . . .
H31 H 0.5514 0.3557 0.1972 0.067 Uiso 1 1 calc R . .
C32 C 0.7059(7) 0.2950(5) 0.2397(4) 0.114(3) Uani 1 1 d . . .
H32A H 0.7144 0.3138 0.2874 0.114 Uiso 1 1 calc R . .
H32B H 0.7811 0.3105 0.2129 0.114 Uiso 1 1 calc R . .
H32C H 0.7152 0.2509 0.2448 0.114 Uiso 1 1 calc R . .
C33 C 0.5532(8) 0.2873(4) 0.1195(4) 0.093(2) Uani 1 1 d . . .
H33A H 0.5775 0.2441 0.1196 0.093 Uiso 1 1 calc R . .
H33B H 0.6208 0.3101 0.0943 0.093 Uiso 1 1 calc R . .
H33C H 0.4571 0.2931 0.0951 0.093 Uiso 1 1 calc R . .
C34 C 0.2023(7) 0.3371(3) 0.3866(4) 0.0634(17) Uani 1 1 d . . .
H34 H 0.2642 0.3736 0.3961 0.063 Uiso 1 1 calc R . .
C35 C 0.0517(8) 0.3602(4) 0.3637(5) 0.097(3) Uani 1 1 d . . .
H35A H 0.0485 0.3804 0.3170 0.097 Uiso 1 1 calc R . .
H35B H 0.0248 0.3891 0.3995 0.097 Uiso 1 1 calc R . .
H35C H -0.0145 0.3260 0.3599 0.097 Uiso 1 1 calc R . .
C36 C 0.2061(9) 0.3020(4) 0.4590(4) 0.102(3) Uani 1 1 d . . .
H36A H 0.1504 0.2647 0.4514 0.102 Uiso 1 1 calc R . .
H36B H 0.1658 0.3275 0.4943 0.102 Uiso 1 1 calc R . .
H36C H 0.3044 0.2918 0.4767 0.102 Uiso 1 1 calc R . .
C37 C 0.5337(6) 0.3869(3) 0.3656(4) 0.0556(15) Uani 1 1 d . . .
C38 C 0.5926(6) 0.4444(2) 0.3936(3) 0.0572(15) Uani 1 1 d . . .
H38 H 0.6720 0.4432 0.4295 0.057 Uiso 1 1 calc R . .
C39 C 0.5406(6) 0.5004(2) 0.3715(3) 0.0476(13) Uani 1 1 d . . .
C40 C 0.5918(7) 0.3313(2) 0.4103(4) 0.0722(19) Uani 1 1 d . . .
H40A H 0.5530 0.3312 0.4565 0.072 Uiso 1 1 calc R . .
H40B H 0.6956 0.3335 0.4187 0.072 Uiso 1 1 calc R . .
H40C H 0.5636 0.2940 0.3841 0.072 Uiso 1 1 calc R . .
C41 C 0.6130(7) 0.5582(3) 0.4071(4) 0.0638(17) Uani 1 1 d . . .
F1 F 0.5180(5) 0.5991(2) 0.4256(3) 0.1241(19) Uani 1 1 d . . .
F2 F 0.7022(6) 0.54837(18) 0.4664(3) 0.126(2) Uani 1 1 d . . .
F3 F 0.6850(6) 0.5879(2) 0.3610(3) 0.1164(17) Uani 1 1 d . . .

loop_
_atom_site_aniso_label
_atom_site_aniso_U_11
_atom_site_aniso_U_22
_atom_site_aniso_U_33
_atom_site_aniso_U_23
_atom_site_aniso_U_13
_atom_site_aniso_U_12
Ni 0.0352(3) 0.0333(3) 0.0540(4) -0.0013(3) 0.0059(3) 0.0026(3)
P 0.0367(7) 0.0369(7) 0.0504(9) 0.0021(6) 0.0092(6) 0.0050(6)
O 0.048(2) 0.038(2) 0.071(3) -0.0106(18) -0.006(2) -0.0019(17)
N 0.035(2) 0.033(2) 0.053(3) 0.0011(19) -0.001(2) 0.0026(18)
C1 0.048(3) 0.037(3) 0.058(4) -0.004(3) -0.002(3) 0.008(2)
C2 0.052(3) 0.056(3) 0.065(4) -0.009(3) 0.013(3) 0.011(3)
C3 0.098(5) 0.076(5) 0.061(4) -0.002(4) 0.004(4) 0.029(4)
C4 0.139(7) 0.064(5) 0.066(5) -0.013(4) -0.034(5) 0.023(5)
C5 0.119(6) 0.046(4) 0.087(6) -0.009(4) -0.043(5) -0.009(4)
C6 0.070(4) 0.049(3) 0.071(4) 0.004(3) -0.019(3) -0.004(3)
C7 0.056(3) 0.036(3) 0.061(4) -0.002(3) 0.015(3) -0.007(3)
C8 0.066(4) 0.068(4) 0.070(4) 0.000(3) 0.013(3) -0.016(3)
C9 0.094(5) 0.106(6) 0.084(6) -0.015(5) 0.030(5) -0.059(5)
C10 0.166(9) 0.072(5) 0.060(5) -0.001(4) 0.023(6) -0.055(6)
C11 0.147(8) 0.059(4) 0.079(6) 0.011(4) 0.000(5) -0.022(5)
C12 0.072(4) 0.052(4) 0.077(5) 0.017(3) -0.011(3) -0.010(3)
C13 0.037(3) 0.052(3) 0.054(4) -0.011(3) 0.009(2) 0.007(2)
C14 0.069(4) 0.074(4) 0.063(4) 0.007(4) 0.019(3) 0.010(4)
C15 0.072(5) 0.125(7) 0.065(5) -0.006(5) 0.020(4) 0.010(5)
C16 0.074(5) 0.146(9) 0.083(6) -0.050(6) 0.029(4) 0.002(5)
C17 0.109(6) 0.077(5) 0.123(8) -0.039(5) 0.036(6) 0.016(5)
C18 0.082(4) 0.063(4) 0.076(5) -0.009(4) 0.024(4) 0.010(4)
C19 0.035(3) 0.040(3) 0.067(4) 0.001(3) 0.012(3) 0.008(2)
C20 0.052(3) 0.086(4) 0.054(4) 0.002(3) 0.012(3) 0.003(3)
C21 0.042(3) 0.117(6) 0.096(6) 0.002(5) 0.024(4) -0.005(4)
C22 0.040(3) 0.095(5) 0.106(6) 0.000(5) 0.010(4) -0.006(4)
C23 0.048(3) 0.073(4) 0.057(4) -0.005(3) -0.007(3) 0.001(3)
C24 0.038(3) 0.061(4) 0.065(4) 0.001(3) 0.009(3) 0.003(3)
C25 0.046(3) 0.030(3) 0.076(4) -0.001(3) 0.002(3) 0.001(2)
C26 0.056(3) 0.040(3) 0.086(5) 0.000(3) 0.012(3) 0.012(3)
C27 0.082(5) 0.049(4) 0.089(5) -0.018(4) 0.010(4) 0.009(4)
C28 0.082(5) 0.038(3) 0.116(6) -0.011(4) 0.003(4) -0.009(3)
C29 0.069(4) 0.044(3) 0.102(5) 0.010(4) 0.015(4) -0.009(3)
C30 0.052(3) 0.037(3) 0.067(4) 0.006(3) 0.004(3) -0.005(3)
C31 0.066(4) 0.061(4) 0.078(5) -0.007(3) 0.024(3) 0.012(3)
C32 0.067(5) 0.178(10) 0.096(7) 0.002(6) 0.013(5) 0.015(6)
C33 0.104(6) 0.107(6) 0.071(5) 0.003(4) 0.024(4) 0.030(5)
C34 0.066(4) 0.052(4) 0.076(5) 0.003(3) 0.025(3) -0.013(3)
C35 0.091(5) 0.091(6) 0.112(7) 0.002(5) 0.027(5) 0.028(5)
C36 0.107(6) 0.096(6) 0.108(7) 0.020(5) 0.039(5) 0.009(5)
C37 0.051(3) 0.042(3) 0.074(4) 0.006(3) 0.009(3) 0.009(3)
C38 0.056(3) 0.050(4) 0.061(4) -0.002(3) -0.015(3) -0.003(3)
C39 0.051(3) 0.035(3) 0.058(4) -0.003(3) 0.009(3) -0.008(2)
C40 0.077(4) 0.042(3) 0.093(5) 0.003(3) -0.013(4) 0.006(3)
C41 0.068(4) 0.040(3) 0.080(5) -0.001(3) -0.008(4) -0.008(3)
F1 0.117(4) 0.080(3) 0.172(5) -0.069(3) 0.003(3) 0.003(3)
F2 0.165(5) 0.062(3) 0.126(4) 0.007(3) -0.085(4) -0.022(3)
F3 0.142(4) 0.079(3) 0.130(4) -0.002(3) 0.023(3) -0.058(3)

loop_
_atom_type_symbol
_atom_type_description
_atom_type_scat_dispersion_real
_atom_type_scat_dispersion_imag
_atom_type_scat_source
C C 0.0033 0.0016 'International Tables Vol C Tables 4.2.6.8 and 6.1.1.4'
H H 0.0000 0.0000 'International Tables Vol C Tables 4.2.6.8 and 6.1.1.4'
N N 0.0061 0.0033 'International Tables Vol C Tables 4.2.6.8 and 6.1.1.4'
O O 0.0106 0.0060 'International Tables Vol C Tables 4.2.6.8 and 6.1.1.4'
P P 0.1023 0.0942 'International Tables Vol C Tables 4.2.6.8 and 6.1.1.4'
Ni Ni 0.3393 1.1124 'International Tables Vol C Tables 4.2.6.8 and 6.1.1.4'
F F 0.0171 0.0103 'International Tables Vol C Tables 4.2.6.8 and 6.1.1.4'
